data_4100964
_journal_name_full 'Journal of the American Chemical Society'
_journal_year 2005
_chemical_formula_sum 'C32 H45 Cl Ir N P2'
_chemical_formula_weight 733.28
_space_group_IT_number 14
_symmetry_cell_setting monoclinic
_symmetry_space_group_name_Hall '-P 2yn'
_symmetry_space_group_name_H-M 'P 1 21/n 1'
_cell_angle_alpha 90.00
_cell_angle_beta 112.826(2)
_cell_angle_gamma 90.00
_cell_formula_units_Z 4
_cell_length_a 20.5018(10)
_cell_length_b 7.1970(3)
_cell_length_c 22.9054(11)
_cell_measurement_temperature 90.0(2)
_cell_volume 3115.0(2)
_diffrn_ambient_temperature 90.0(2)
_exptl_crystal_density_diffrn 1.564
_cod_original_sg_symbol_H-M 'P 21/n'
_cod_database_code 4100964

loop_
_symmetry_equiv_pos_as_xyz
'x, y, z'
'-x+1/2, y+1/2, -z+1/2'
'-x, -y, -z'
'x-1/2, -y-1/2, z-1/2'

loop_
_atom_site_label
_atom_site_type_symbol
_atom_site_fract_x
_atom_site_fract_y
_atom_site_fract_z
_atom_site_U_iso_or_equiv
_atom_site_adp_type
_atom_site_occupancy
_atom_site_symmetry_multiplicity
_atom_site_calc_flag
_atom_site_refinement_flags
_atom_site_disorder_assembly
_atom_site_disorder_group
Ir Ir 0.777710(11) 0.74510(3) 0.065176(10) 0.01724(11) Uani 1 1 d . . .
P1 P 0.72693(7) 0.8067(2) -0.04204(6) 0.0189(3) Uani 1 1 d . A .
P2 P 0.86585(7) 0.70509(19) 0.16423(6) 0.0164(3) Uani 1 1 d . A .
N N 0.8683(2) 0.7483(6) 0.0427(2) 0.0170(9) Uani 1 1 d . A .
C1 C 0.9141(3) 0.6077(8) -0.0319(3) 0.0220(11) Uani 1 1 d . . .
H1 H 0.9608 0.6037 -0.0003 0.026 Uiso 1 1 calc R . .
C2 C 0.9008(3) 0.5326(8) -0.0915(3) 0.0222(11) Uani 1 1 d . . .
H2 H 0.9384 0.4758 -0.0994 0.027 Uiso 1 1 calc R . .
C3 C 0.8338(3) 0.5386(8) -0.1398(2) 0.0210(11) Uani 1 1 d . . .
C4 C 0.8196(3) 0.4502(9) -0.2030(3) 0.0278(13) Uani 1 1 d . . .
H4A H 0.8647 0.4222 -0.2067 0.042 Uiso 1 1 calc R . .
H4B H 0.7921 0.5358 -0.2369 0.042 Uiso 1 1 calc R . .
H4C H 0.7929 0.3349 -0.2067 0.042 Uiso 1 1 calc R . .
C5 C 0.7801(3) 0.6248(8) -0.1263(2) 0.0200(11) Uani 1 1 d . A .
H5 H 0.7341 0.6344 -0.1588 0.024 Uiso 1 1 calc R . .
C6 C 0.7922(3) 0.6970(8) -0.0665(2) 0.0179(11) Uani 1 1 d . . .
C7 C 0.8604(3) 0.6884(8) -0.0178(2) 0.0178(10) Uani 1 1 d . A .
C8 C 0.9309(3) 0.8159(8) 0.0870(3) 0.0189(11) Uani 1 1 d . . .
C9 C 0.9845(3) 0.8977(8) 0.0726(3) 0.0212(11) Uani 1 1 d . A .
H9 H 0.9811 0.8981 0.0300 0.025 Uiso 1 1 calc R . .
C10 C 1.0428(3) 0.9787(8) 0.1196(3) 0.0244(12) Uani 1 1 d . . .
H10 H 1.0781 1.0356 0.1083 0.029 Uiso 1 1 calc R A .
C11 C 1.0513(3) 0.9792(7) 0.1832(3) 0.0207(11) Uani 1 1 d . A .
C12 C 1.1128(3) 1.0772(10) 0.2328(3) 0.0331(14) Uani 1 1 d . . .
H12A H 1.1034 1.2110 0.2309 0.050 Uiso 1 1 calc R A .
H12B H 1.1558 1.0544 0.2249 0.050 Uiso 1 1 calc R . .
H12C H 1.1193 1.0300 0.2748 0.050 Uiso 1 1 calc R . .
C13 C 0.9983(3) 0.8929(8) 0.1976(2) 0.0194(11) Uani 1 1 d . . .
H13 H 1.0031 0.8884 0.2405 0.023 Uiso 1 1 calc R A .
C14 C 0.9390(3) 0.8135(7) 0.1514(2) 0.0162(10) Uani 1 1 d . A .
C15 C 0.8024(4) 1.1407(9) -0.0301(3) 0.0349(14) Uani 1 1 d . A .
H15A H 0.8361 1.0811 -0.0450 0.052 Uiso 1 1 calc R . .
H15B H 0.8179 1.1226 0.0157 0.052 Uiso 1 1 calc R . .
H15C H 0.8000 1.2740 -0.0395 0.052 Uiso 1 1 calc R . .
C16 C 0.7287(3) 1.0536(9) -0.0639(3) 0.0292(13) Uani 1 1 d . . .
H16 H 0.6951 1.1225 -0.0497 0.035 Uiso 1 1 calc R A .
C17 C 0.7043(4) 1.0834(10) -0.1356(3) 0.0374(16) Uani 1 1 d . A .
H17A H 0.7099 1.2146 -0.1442 0.056 Uiso 1 1 calc R . .
H17B H 0.6544 1.0480 -0.1566 0.056 Uiso 1 1 calc R . .
H17C H 0.7330 1.0066 -0.1519 0.056 Uiso 1 1 calc R . .
C18 C 0.6393(3) 0.7226(9) -0.0962(3) 0.0293(14) Uani 1 1 d . . .
H18 H 0.6353 0.7444 -0.1406 0.035 Uiso 1 1 calc R A .
C19 C 0.5801(3) 0.8335(12) -0.0866(3) 0.0403(17) Uani 1 1 d . A .
H19A H 0.5339 0.7871 -0.1156 0.060 Uiso 1 1 calc R . .
H19B H 0.5844 0.9653 -0.0952 0.060 Uiso 1 1 calc R . .
H19C H 0.5841 0.8189 -0.0428 0.060 Uiso 1 1 calc R . .
C20 C 0.6317(3) 0.5159(10) -0.0882(3) 0.0347(15) Uani 1 1 d . A .
H20A H 0.6284 0.4925 -0.0473 0.052 Uiso 1 1 calc R . .
H20B H 0.6730 0.4508 -0.0897 0.052 Uiso 1 1 calc R . .
H20C H 0.5888 0.4705 -0.1224 0.052 Uiso 1 1 calc R . .
C21 C 0.8616(3) 0.8096(8) 0.2364(3) 0.0249(12) Uani 1 1 d . . .
H21 H 0.9091 0.7970 0.2717 0.030 Uiso 1 1 calc R A .
C22 C 0.8440(3) 1.0135(9) 0.2253(3) 0.0316(14) Uani 1 1 d . A .
H22A H 0.7971 1.0279 0.1913 0.047 Uiso 1 1 calc R . .
H22B H 0.8795 1.0753 0.2132 0.047 Uiso 1 1 calc R . .
H22C H 0.8439 1.0697 0.2643 0.047 Uiso 1 1 calc R . .
C23 C 0.8072(3) 0.7055(10) 0.2546(3) 0.0319(14) Uani 1 1 d . A .
H23A H 0.8049 0.7617 0.2927 0.048 Uiso 1 1 calc R . .
H23B H 0.8213 0.5749 0.2630 0.048 Uiso 1 1 calc R . .
H23C H 0.7607 0.7131 0.2197 0.048 Uiso 1 1 calc R . .
C24 C 0.9598(3) 0.4474(9) 0.2500(3) 0.0339(14) Uani 1 1 d . A .
H24A H 0.9749 0.3174 0.2580 0.051 Uiso 1 1 calc R . .
H24B H 0.9460 0.4924 0.2839 0.051 Uiso 1 1 calc R . .
H24C H 0.9990 0.5229 0.2486 0.051 Uiso 1 1 calc R . .
C25 C 0.8961(3) 0.4621(8) 0.1859(3) 0.0250(12) Uani 1 1 d . . .
H25 H 0.8560 0.3908 0.1895 0.030 Uiso 1 1 calc R A .
C26 C 0.9140(3) 0.3727(8) 0.1334(3) 0.0297(13) Uani 1 1 d . A .
H26A H 0.9543 0.4377 0.1297 0.045 Uiso 1 1 calc R . .
H26B H 0.8730 0.3815 0.0931 0.045 Uiso 1 1 calc R . .
H26C H 0.9262 0.2418 0.1436 0.045 Uiso 1 1 calc R . .
C27 C 0.6879(6) 0.7163(17) 0.0829(10) 0.026(2) Uani 0.811(5) 1 d PDU A 1
C28 C 0.6647(4) 0.5359(13) 0.0828(4) 0.0328(17) Uani 0.811(5) 1 d PDU A 1
Cl Cl 0.72263(12) 0.3674(3) 0.07033(10) 0.0455(7) Uani 0.811(5) 1 d PDU A 1
C29 C 0.6025(4) 0.4784(15) 0.0858(4) 0.049(2) Uani 0.811(5) 1 d PDU A 1
H29 H 0.5893 0.3511 0.0831 0.058 Uiso 0.811(5) 1 calc PR A 1
C30 C 0.5591(6) 0.6212(19) 0.0933(7) 0.058(3) Uani 0.811(5) 1 d PDU A 1
H30 H 0.5151 0.5904 0.0956 0.070 Uiso 0.811(5) 1 calc PR A 1
C31 C 0.5799(6) 0.8055(19) 0.0974(6) 0.056(2) Uani 0.811(5) 1 d PDU A 1
H31 H 0.5507 0.9001 0.1033 0.067 Uiso 0.811(5) 1 calc PR A 1
C32 C 0.6438(4) 0.8521(14) 0.0927(4) 0.0347(18) Uani 0.811(5) 1 d PDU A 1
H32 H 0.6579 0.9787 0.0963 0.042 Uiso 0.811(5) 1 calc PR A 1
C27' C 0.685(3) 0.752(4) 0.082(5) 0.022(10) Uiso 0.189(5) 1 d PDU A 2
C28' C 0.6569(17) 0.927(3) 0.082(2) 0.046(9) Uiso 0.189(5) 1 d PDU A 2
Cl' Cl 0.7148(7) 1.1114(18) 0.0782(6) 0.067(4) Uiso 0.189(5) 1 d PD A 2
C29' C 0.5921(15) 0.960(4) 0.085(2) 0.049(8) Uiso 0.189(5) 1 d PDU A 2
H29' H 0.5736 1.0822 0.0824 0.058 Uiso 0.189(5) 1 calc PR A 2
C30' C 0.555(2) 0.801(5) 0.091(3) 0.061(11) Uiso 0.189(5) 1 d PDU A 2
H30' H 0.5110 0.8188 0.0954 0.073 Uiso 0.189(5) 1 calc PR A 2
C31' C 0.578(2) 0.620(5) 0.090(3) 0.053(10) Uiso 0.189(5) 1 d PDU A 2
H31' H 0.5518 0.5161 0.0937 0.064 Uiso 0.189(5) 1 calc PR A 2
C32' C 0.6427(16) 0.600(3) 0.0825(16) 0.021(7) Uiso 0.189(5) 1 d PDU A 2
H32' H 0.6582 0.4786 0.0776 0.026 Uiso 0.189(5) 1 calc PR A 2

loop_
_atom_site_aniso_label
_atom_site_aniso_U_11
_atom_site_aniso_U_22
_atom_site_aniso_U_33
_atom_site_aniso_U_23
_atom_site_aniso_U_13
_atom_site_aniso_U_12
Ir 0.01367(14) 0.02349(15) 0.01662(14) 0.00106(8) 0.00815(10) 0.00128(9)
P1 0.0154(6) 0.0270(7) 0.0151(6) 0.0018(5) 0.0070(5) 0.0052(5)
P2 0.0159(6) 0.0202(6) 0.0143(6) 0.0034(5) 0.0071(5) 0.0000(5)
N 0.014(2) 0.026(2) 0.010(2) -0.0012(17) 0.0042(17) 0.0007(17)
C1 0.017(3) 0.031(3) 0.018(3) 0.001(2) 0.006(2) 0.005(2)
C2 0.018(3) 0.030(3) 0.022(3) -0.001(2) 0.011(2) 0.003(2)
C3 0.022(3) 0.026(3) 0.018(3) -0.002(2) 0.011(2) 0.000(2)
C4 0.028(3) 0.036(3) 0.021(3) -0.008(2) 0.011(2) 0.000(3)
C5 0.017(3) 0.025(3) 0.017(3) 0.000(2) 0.006(2) 0.001(2)
C6 0.017(3) 0.027(3) 0.010(2) 0.001(2) 0.006(2) 0.002(2)
C7 0.018(3) 0.020(3) 0.018(3) 0.001(2) 0.010(2) 0.001(2)
C8 0.014(2) 0.019(3) 0.022(3) 0.002(2) 0.005(2) 0.004(2)
C9 0.021(3) 0.030(3) 0.018(3) 0.001(2) 0.013(2) -0.002(2)
C10 0.016(3) 0.029(3) 0.028(3) 0.002(2) 0.008(2) 0.000(2)
C11 0.017(3) 0.020(3) 0.023(3) 0.001(2) 0.007(2) 0.001(2)
C12 0.021(3) 0.044(4) 0.028(3) 0.003(3) 0.001(2) -0.006(3)
C13 0.019(3) 0.026(3) 0.015(2) 0.004(2) 0.007(2) 0.006(2)
C14 0.016(2) 0.018(2) 0.016(2) 0.002(2) 0.007(2) 0.000(2)
C15 0.044(4) 0.024(3) 0.037(3) 0.006(3) 0.016(3) 0.003(3)
C16 0.034(3) 0.029(3) 0.026(3) 0.004(2) 0.012(3) 0.009(3)
C17 0.054(4) 0.037(4) 0.022(3) 0.009(3) 0.016(3) 0.011(3)
C18 0.017(3) 0.048(4) 0.021(3) -0.002(3) 0.006(2) 0.008(3)
C19 0.018(3) 0.066(5) 0.033(3) 0.001(3) 0.006(3) 0.013(3)
C20 0.024(3) 0.045(4) 0.032(3) -0.010(3) 0.008(3) -0.009(3)
C21 0.028(3) 0.031(3) 0.021(3) 0.004(2) 0.014(2) -0.003(2)
C22 0.036(3) 0.033(3) 0.032(3) -0.003(3) 0.020(3) 0.000(3)
C23 0.035(3) 0.044(4) 0.023(3) 0.001(3) 0.018(3) -0.008(3)
C24 0.032(3) 0.034(3) 0.029(3) 0.012(3) 0.004(3) -0.001(3)
C25 0.022(3) 0.021(3) 0.032(3) 0.005(2) 0.011(2) -0.001(2)
C26 0.034(3) 0.025(3) 0.034(3) 0.007(3) 0.017(3) 0.003(3)
C27 0.024(4) 0.030(4) 0.018(4) -0.009(6) 0.001(3) 0.000(4)
C28 0.029(4) 0.040(4) 0.027(4) 0.004(3) 0.009(3) 0.001(4)
Cl 0.0449(12) 0.0365(11) 0.0410(12) -0.0060(9) 0.0014(9) 0.0033(9)
C29 0.029(4) 0.065(5) 0.046(5) 0.010(4) 0.009(4) -0.015(4)
C30 0.025(5) 0.106(7) 0.046(6) 0.004(5) 0.019(5) -0.006(5)
C31 0.039(5) 0.092(6) 0.040(5) -0.008(5) 0.018(5) 0.015(5)
C32 0.020(4) 0.056(5) 0.028(4) -0.010(4) 0.009(3) 0.011(4)

loop_
_geom_bond_atom_site_label_1
_geom_bond_atom_site_label_2
_geom_bond_distance
_geom_bond_site_symmetry_2
_geom_bond_publ_flag
Ir C27 2.044(9) . ?
Ir C27' 2.09(3) . ?
Ir N 2.110(4) . ?
Ir P2 2.3054(13) . ?
Ir P1 2.3083(13) . ?
P1 C6 1.819(5) . ?
P1 C18 1.845(6) . ?
P1 C16 1.851(6) . ?
P2 C14 1.812(5) . ?
P2 C21 1.849(6) . ?
P2 C25 1.858(6) . ?
N C8 1.381(7) . ?
N C7 1.400(7) . ?
C1 C7 1.390(7) . ?
C1 C2 1.394(8) . ?
C1 H1 0.9500 . ?
C2 C3 1.390(8) . ?
C2 H2 0.9500 . ?
C3 C5 1.398(8) . ?
C3 C4 1.505(7) . ?
C4 H4A 0.9800 . ?
C4 H4B 0.9800 . ?
C4 H4C 0.9800 . ?
C5 C6 1.395(7) . ?
C5 H5 0.9500 . ?
C6 C7 1.412(7) . ?
C8 C9 1.395(8) . ?
C8 C14 1.418(7) . ?
C9 C10 1.390(8) . ?
C9 H9 0.9500 . ?
C10 C11 1.397(8) . ?
C10 H10 0.9500 . ?
C11 C13 1.397(8) . ?
C11 C12 1.505(8) . ?
C12 H12A 0.9800 . ?
C12 H12B 0.9800 . ?
C12 H12C 0.9800 . ?
C13 C14 1.388(7) . ?
C13 H13 0.9500 . ?
C15 C16 1.538(9) . ?
C15 H15A 0.9800 . ?
C15 H15B 0.9800 . ?
C15 H15C 0.9800 . ?
C16 C17 1.534(8) . ?
C16 H16 1.0000 . ?
C17 H17A 0.9800 . ?
C17 H17B 0.9800 . ?
C17 H17C 0.9800 . ?
C18 C20 1.515(9) . ?
C18 C19 1.540(8) . ?
C18 H18 1.0000 . ?
C19 H19A 0.9800 . ?
C19 H19B 0.9800 . ?
C19 H19C 0.9800 . ?
C20 H20A 0.9800 . ?
C20 H20B 0.9800 . ?
C20 H20C 0.9800 . ?
C21 C22 1.509(9) . ?
C21 C23 1.529(8) . ?
C21 H21 1.0000 . ?
C22 H22A 0.9800 . ?
C22 H22B 0.9800 . ?
C22 H22C 0.9800 . ?
C23 H23A 0.9800 . ?
C23 H23B 0.9800 . ?
C23 H23C 0.9800 . ?
C24 C25 1.544(8) . ?
C24 H24A 0.9800 . ?
C24 H24B 0.9800 . ?
C24 H24C 0.9800 . ?
C25 C26 1.529(8) . ?
C25 H25 1.0000 . ?
C26 H26A 0.9800 . ?
C26 H26B 0.9800 . ?
C26 H26C 0.9800 . ?
C27 C28 1.382(14) . ?
C27 C32 1.408(13) . ?
C28 C29 1.369(12) . ?
C28 Cl 1.796(10) . ?
C29 C30 1.412(16) . ?
C29 H29 0.9500 . ?
C30 C31 1.386(15) . ?
C30 H30 0.9500 . ?
C31 C32 1.397(14) . ?
C31 H31 0.9500 . ?
C32 H32 0.9500 . ?
C27' C28' 1.38(2) . ?
C27' C32' 1.40(2) . ?
C28' C29' 1.37(2) . ?
C28' Cl' 1.810(19) . ?
C29' C30' 1.41(2) . ?
C29' H29' 0.9500 . ?
C30' C31' 1.39(2) . ?
C30' H30' 0.9500 . ?
C31' C32' 1.40(2) . ?
C31' H31' 0.9500 . ?
C32' H32' 0.9500 . ?
